data_2210674
loop_
_publ_author_name
'Yong-Hong Wen'
'Li-Li Xu'
'Sai Bi'
'Shu-Sheng Zhang'

_publ_section_title
;
 <i>N</i>-(Quinolin-8-yl)-2-(quinolin-8-yloxy)acetamide
;
_journal_coeditor_code IS2074
_journal_issue 10
_journal_name_full 'Acta Crystallographica Section E'
_journal_page_first o4476
_journal_page_last o4477
_journal_paper_doi 10.1107/S1600536806036658
_journal_volume 62
_journal_year 2006
_chemical_formula_iupac 'C20 H15 N3 O2'
_chemical_formula_moiety 'C20 H15 N3 O2'
_chemical_formula_sum 'C20 H15 N3 O2'
_chemical_formula_weight 329.35
_chemical_name_systematic
;
N-(Quinolin-8-yl)-2-(quinolin-8-yloxy)acetamide
;
_space_group_IT_number 2
_symmetry_cell_setting triclinic
_symmetry_space_group_name_Hall '-P 1'
_symmetry_space_group_name_H-M 'P -1'
_atom_sites_solution_hydrogens geom
_atom_sites_solution_primary direct
_atom_sites_solution_secondary difmap
_audit_creation_method SHELXL-97
_cell_angle_alpha 85.629(7)
_cell_angle_beta 85.187(7)
_cell_angle_gamma 77.572(8)
_cell_formula_units_Z 2
_cell_length_a 8.256(3)
_cell_length_b 10.017(4)
_cell_length_c 10.181(4)
_cell_measurement_reflns_used 954
_cell_measurement_temperature 293(2)
_cell_measurement_theta_max 24.6
_cell_measurement_theta_min 2.5
_cell_volume 817.9(5)
_computing_cell_refinement 'SAINT (Siemens, 1996)'
_computing_data_collection 'SMART (Siemens, 1996)'
_computing_data_reduction SAINT
_computing_molecular_graphics 'SHELXTL (Sheldrick, 1997b)'
_computing_publication_material
;
SHELXTL, PARST (Nardelli, 1995) and PLATON (Spek, 2003)
;
_computing_structure_refinement 'SHELXL97 (Sheldrick, 1997a)'
_computing_structure_solution 'SHELXS97 (Sheldrick, 1997a)'
_diffrn_ambient_temperature 293(2)
_diffrn_detector_area_resol_mean 8.33
_diffrn_measured_fraction_theta_full 0.952
_diffrn_measured_fraction_theta_max 0.933
_diffrn_measurement_device_type
;
Siemens SMART 1000 CCD area-detector
;
_diffrn_measurement_method \w
_diffrn_radiation_monochromator graphite
_diffrn_radiation_source 'fine-focus sealed tube'
_diffrn_radiation_type MoK\a
_diffrn_radiation_wavelength 0.71073
_diffrn_reflns_av_R_equivalents 0.0147
_diffrn_reflns_av_sigmaI/netI 0.0469
_diffrn_reflns_limit_h_max 10
_diffrn_reflns_limit_h_min -10
_diffrn_reflns_limit_k_max 12
_diffrn_reflns_limit_k_min -11
_diffrn_reflns_limit_l_max 12
_diffrn_reflns_limit_l_min -6
_diffrn_reflns_number 4030
_diffrn_reflns_theta_full 25.00
_diffrn_reflns_theta_max 26.12
_diffrn_reflns_theta_min 2.01
_diffrn_standards_number 0
_exptl_absorpt_coefficient_mu 0.089
_exptl_absorpt_correction_T_max 0.9903
_exptl_absorpt_correction_T_min 0.9687
_exptl_absorpt_correction_type multi-scan
_exptl_absorpt_process_details '(SADABS; Sheldrick, 1996)'
_exptl_crystal_colour colourless
_exptl_crystal_density_diffrn 1.337
_exptl_crystal_density_method 'not measured'
_exptl_crystal_description column
_exptl_crystal_F_000 344
_exptl_crystal_size_max 0.36
_exptl_crystal_size_mid 0.12
_exptl_crystal_size_min 0.11
_refine_diff_density_max 0.166
_refine_diff_density_min -0.174
_refine_ls_extinction_method none
_refine_ls_goodness_of_fit_ref 0.980
_refine_ls_hydrogen_treatment constr
_refine_ls_matrix_type full
_refine_ls_number_parameters 226
_refine_ls_number_reflns 3047
_refine_ls_number_restraints 0
_refine_ls_restrained_S_all 0.980
_refine_ls_R_factor_all 0.0919
_refine_ls_R_factor_gt 0.0526
_refine_ls_shift/su_max 0.000
_refine_ls_shift/su_mean 0.000
_refine_ls_structure_factor_coef Fsqd
_refine_ls_weighting_details 'calc w=1/[\s^2^(Fo^2^)+(0.0597P)^2^+0.0383P] where P=(Fo^2^+2Fc^2^)/3'
_refine_ls_weighting_scheme calc
_refine_ls_wR_factor_gt 0.1109
_refine_ls_wR_factor_ref 0.1293
_reflns_number_gt 1876
_reflns_number_total 3047
_reflns_threshold_expression I>2\s(I)
_cod_data_source_file is2074.cif
_cod_data_source_block I
_cod_depositor_comments
;
The following automatic conversions were performed:
'_symmetry_cell_setting' value 'Triclinic' changed to 'triclinic'
according to '/home/saulius/struct/CIF-dictionaries/cif_core.dic'
dictionary named 'cif_core.dic' version 2.4.1 from 2010-06-29.

Automatic conversion script
Id: cif_fix_enum 1527 2010-12-29 10:47:43Z saulius 

The following automatic conversions were performed:

'_symmetry_cell_setting' value 'Triclinic' changed to 'triclinic'
according to /home/saulius/struct/CIF-dictionaries/cif_core.dic
dictionary named 'cif_core.dic' version 2.4.1 from 2010-06-29.

Automatic conversion script
Id: cif_fix_values 1715 2011-07-08 13:25:40Z adriana 
;
_cod_original_cell_volume 817.8(5)
_cod_database_code 2210674
_cod_database_fobs_code 2210674

loop_
_symmetry_equiv_pos_as_xyz
'x, y, z'
'-x, -y, -z'

loop_
_atom_site_type_symbol
_atom_site_label
_atom_site_fract_x
_atom_site_fract_y
_atom_site_fract_z
_atom_site_U_iso_or_equiv
_atom_site_adp_type
_atom_site_calc_flag
_atom_site_refinement_flags
_atom_site_occupancy
O O1 0.39488(16) 0.89037(13) 0.52247(14) 0.0415(4) Uani d . 1
N N2 0.3033(2) 1.08242(17) 0.70349(17) 0.0420(5) Uani d . 1
H H2A 0.3995 1.0309 0.6868 0.050 Uiso calc R 1
N N3 0.5816(2) 1.07681(18) 0.81858(18) 0.0487(5) Uani d . 1
C C12 0.2876(3) 1.1557(2) 0.8163(2) 0.0397(5) Uani d . 1
C C9 0.3639(3) 0.7742(2) 0.5908(2) 0.0387(5) Uani d . 1
O O2 0.04515(18) 1.14197(16) 0.62718(17) 0.0626(5) Uani d . 1
C C13 0.4384(3) 1.1511(2) 0.8762(2) 0.0408(5) Uani d . 1
N N1 0.6591(2) 0.69281(17) 0.56127(18) 0.0486(5) Uani d . 1
C C1 0.5075(3) 0.6687(2) 0.6078(2) 0.0409(5) Uani d . 1
C C11 0.1898(2) 1.0808(2) 0.6172(2) 0.0416(5) Uani d . 1
C C5 0.4872(3) 0.5426(2) 0.6726(2) 0.0509(6) Uani d . 1
C C8 0.2116(3) 0.7553(2) 0.6403(2) 0.0493(6) Uani d . 1
H H8A 0.1184 0.8254 0.6307 0.059 Uiso calc R 1
C C10 0.2547(2) 0.99819(19) 0.4978(2) 0.0418(6) Uani d . 1
H H10A 0.1662 0.9592 0.4700 0.050 Uiso calc R 1
H H10B 0.2856 1.0591 0.4259 0.050 Uiso calc R 1
C C17 0.4357(3) 1.2231(2) 0.9899(2) 0.0539(6) Uani d . 1
C C7 0.1953(3) 0.6302(3) 0.7058(2) 0.0630(7) Uani d . 1
H H7A 0.0907 0.6185 0.7394 0.076 Uiso calc R 1
C C20 0.1411(3) 1.2285(2) 0.8697(2) 0.0512(6) Uani d . 1
H H20A 0.0424 1.2313 0.8307 0.061 Uiso calc R 1
C C15 0.7297(3) 1.1415(3) 0.9866(3) 0.0686(8) Uani d . 1
H H15A 0.8313 1.1357 1.0221 0.082 Uiso calc R 1
C C14 0.7210(3) 1.0742(3) 0.8743(3) 0.0579(7) Uani d . 1
H H14A 0.8194 1.0241 0.8358 0.069 Uiso calc R 1
C C6 0.3279(3) 0.5264(3) 0.7210(3) 0.0652(7) Uani d . 1
H H6A 0.3138 0.4439 0.7637 0.078 Uiso calc R 1
C C2 0.7883(3) 0.5923(2) 0.5769(2) 0.0613(7) Uani d . 1
H H2B 0.8922 0.6079 0.5458 0.074 Uiso calc R 1
C C4 0.6324(4) 0.4395(2) 0.6847(3) 0.0692(8) Uani d . 1
H H4A 0.6253 0.3546 0.7259 0.083 Uiso calc R 1
C C3 0.7810(4) 0.4636(3) 0.6368(3) 0.0729(9) Uani d . 1
H H3B 0.8770 0.3958 0.6435 0.088 Uiso calc R 1
C C16 0.5895(4) 1.2154(3) 1.0437(3) 0.0689(8) Uani d . 1
H H16A 0.5940 1.2615 1.1188 0.083 Uiso calc R 1
C C19 0.1401(4) 1.2991(3) 0.9838(3) 0.0684(8) Uani d . 1
H H19A 0.0398 1.3484 1.0198 0.082 Uiso calc R 1
C C18 0.2817(4) 1.2970(3) 1.0429(3) 0.0708(8) Uani d . 1
H H18A 0.2775 1.3445 1.1185 0.085 Uiso calc R 1

loop_
_atom_site_aniso_label
_atom_site_aniso_U_11
_atom_site_aniso_U_22
_atom_site_aniso_U_33
_atom_site_aniso_U_12
_atom_site_aniso_U_13
_atom_site_aniso_U_23
O1 0.0398(8) 0.0338(8) 0.0498(9) -0.0053(6) -0.0042(7) -0.0019(7)
N2 0.0331(9) 0.0462(11) 0.0469(11) -0.0030(8) -0.0076(8) -0.0131(9)
N3 0.0451(11) 0.0543(12) 0.0485(12) -0.0130(9) -0.0100(9) 0.0012(9)
C12 0.0454(12) 0.0362(12) 0.0394(13) -0.0133(9) -0.0007(10) -0.0036(10)
C9 0.0464(12) 0.0349(12) 0.0371(12) -0.0112(9) -0.0062(10) -0.0068(10)
O2 0.0378(9) 0.0654(11) 0.0816(13) 0.0064(8) -0.0136(8) -0.0246(10)
C13 0.0480(13) 0.0415(12) 0.0355(12) -0.0165(10) -0.0022(10) 0.0011(10)
N1 0.0473(11) 0.0424(11) 0.0518(12) -0.0001(8) -0.0011(9) -0.0058(9)
C1 0.0551(13) 0.0335(12) 0.0350(12) -0.0081(10) -0.0064(10) -0.0082(9)
C11 0.0357(11) 0.0360(12) 0.0532(14) -0.0059(9) -0.0074(10) -0.0034(10)
C5 0.0755(17) 0.0380(13) 0.0411(14) -0.0133(12) -0.0100(12) -0.0036(11)
C8 0.0459(13) 0.0543(14) 0.0512(14) -0.0157(11) -0.0080(11) -0.0045(12)
C10 0.0380(11) 0.0390(12) 0.0477(14) -0.0025(9) -0.0112(10) -0.0055(10)
C17 0.0711(17) 0.0575(15) 0.0394(14) -0.0277(13) -0.0029(12) -0.0039(12)
C7 0.0666(17) 0.0775(19) 0.0550(16) -0.0390(15) -0.0045(13) 0.0007(14)
C20 0.0491(13) 0.0511(14) 0.0532(15) -0.0103(11) 0.0038(11) -0.0102(12)
C15 0.0701(19) 0.090(2) 0.0583(18) -0.0414(16) -0.0233(15) 0.0061(16)
C14 0.0482(14) 0.0737(18) 0.0551(16) -0.0198(12) -0.0133(12) 0.0053(14)
C6 0.089(2) 0.0551(16) 0.0593(17) -0.0360(15) -0.0082(15) 0.0071(13)
C2 0.0566(15) 0.0541(15) 0.0624(17) 0.0101(12) 0.0015(12) -0.0052(13)
C4 0.109(2) 0.0367(14) 0.0559(17) -0.0019(14) -0.0107(16) 0.0022(12)
C3 0.082(2) 0.0528(17) 0.0668(18) 0.0230(14) -0.0060(15) -0.0040(14)
C16 0.089(2) 0.084(2) 0.0475(16) -0.0442(17) -0.0127(15) -0.0076(15)
C19 0.0668(18) 0.0710(18) 0.0626(18) -0.0058(14) 0.0135(15) -0.0179(15)
C18 0.090(2) 0.0751(19) 0.0521(17) -0.0245(16) 0.0077(16) -0.0261(15)

loop_
_atom_type_symbol
_atom_type_description
_atom_type_scat_dispersion_real
_atom_type_scat_dispersion_imag
_atom_type_scat_source
C C 0.0033 0.0016 'International Tables Vol C Tables 4.2.6.8 and 6.1.1.4'
H H 0.0000 0.0000 'International Tables Vol C Tables 4.2.6.8 and 6.1.1.4'
N N 0.0061 0.0033 'International Tables Vol C Tables 4.2.6.8 and 6.1.1.4'
O O 0.0106 0.0060 'International Tables Vol C Tables 4.2.6.8 and 6.1.1.4'

loop_
_geom_angle_atom_site_label_1
_geom_angle_atom_site_label_2
_geom_angle_atom_site_label_3
_geom_angle
C9 O1 C10 116.97(15)
C11 N2 C12 129.15(18)
C11 N2 H2A 115.4
C12 N2 H2A 115.4
C14 N3 C13 117.2(2)
C20 C12 N2 124.5(2)
C20 C12 C13 120.1(2)
N2 C12 C13 115.32(18)
C8 C9 O1 125.34(19)
C8 C9 C1 120.4(2)
O1 C9 C1 114.29(17)
N3 C13 C17 122.7(2)
N3 C13 C12 117.7(2)
C17 C13 C12 119.6(2)
C2 N1 C1 117.1(2)
N1 C1 C5 122.6(2)
N1 C1 C9 118.91(18)
C5 C1 C9 118.5(2)
O2 C11 N2 125.1(2)
O2 C11 C10 120.0(2)
N2 C11 C10 114.90(17)
C6 C5 C4 123.8(2)
C6 C5 C1 119.5(2)
C4 C5 C1 116.7(2)
C9 C8 C7 120.0(2)
C9 C8 H8A 120.0
C7 C8 H8A 120.0
O1 C10 C11 113.28(17)
O1 C10 H10A 108.9
C11 C10 H10A 108.9
O1 C10 H10B 108.9
C11 C10 H10B 108.9
H10A C10 H10B 107.7
C13 C17 C16 116.8(2)
C13 C17 C18 118.8(2)
C16 C17 C18 124.5(3)
C6 C7 C8 121.4(2)
C6 C7 H7A 119.3
C8 C7 H7A 119.3
C12 C20 C19 119.6(2)
C12 C20 H20A 120.2
C19 C20 H20A 120.2
C16 C15 C14 119.3(3)
C16 C15 H15A 120.4
C14 C15 H15A 120.4
N3 C14 C15 123.9(2)
N3 C14 H14A 118.0
C15 C14 H14A 118.0
C7 C6 C5 120.2(2)
C7 C6 H6A 119.9
C5 C6 H6A 119.9
N1 C2 C3 124.6(2)
N1 C2 H2B 117.7
C3 C2 H2B 117.7
C3 C4 C5 120.2(2)
C3 C4 H4A 119.9
C5 C4 H4A 119.9
C4 C3 C2 118.8(2)
C4 C3 H3B 120.6
C2 C3 H3B 120.6
C15 C16 C17 120.1(3)
C15 C16 H16A 119.9
C17 C16 H16A 119.9
C18 C19 C20 121.6(2)
C18 C19 H19A 119.2
C20 C19 H19A 119.2
C19 C18 C17 120.3(3)
C19 C18 H18A 119.9
C17 C18 H18A 119.9

loop_
_geom_bond_atom_site_label_1
_geom_bond_atom_site_label_2
_geom_bond_distance
O1 C9 1.371(2)
O1 C10 1.428(2)
N2 C11 1.341(3)
N2 C12 1.392(3)
N2 H2A 0.8600
N3 C14 1.320(3)
N3 C13 1.366(3)
C12 C20 1.364(3)
C12 C13 1.423(3)
C9 C8 1.361(3)
C9 C1 1.421(3)
O2 C11 1.219(2)
C13 C17 1.406(3)
N1 C2 1.311(3)
N1 C1 1.365(3)
C1 C5 1.416(3)
C11 C10 1.517(3)
C5 C6 1.404(3)
C5 C4 1.411(3)
C8 C7 1.401(3)
C8 H8A 0.9300
C10 H10A 0.9700
C10 H10B 0.9700
C17 C16 1.409(3)
C17 C18 1.413(3)
C7 C6 1.348(3)
C7 H7A 0.9300
C20 C19 1.404(3)
C20 H20A 0.9300
C15 C16 1.345(3)
C15 C14 1.386(4)
C15 H15A 0.9300
C14 H14A 0.9300
C6 H6A 0.9300
C2 C3 1.394(3)
C2 H2B 0.9300
C4 C3 1.346(4)
C4 H4A 0.9300
C3 H3B 0.9300
C16 H16A 0.9300
C19 C18 1.354(4)
C19 H19A 0.9300
C18 H18A 0.9300

loop_
_geom_hbond_atom_site_label_D
_geom_hbond_atom_site_label_H
_geom_hbond_atom_site_label_A
_geom_hbond_site_symmetry_A
_geom_hbond_distance_DH
_geom_hbond_distance_HA
_geom_hbond_distance_DA
_geom_hbond_angle_DHA
_geom_hbond_publ_flag
N2 H2A O1 1_555 0.86 2.27 2.711(2) 111 yes
N2 H2A N3 1_555 0.86 2.24 2.654(3) 110 yes
C10 H10A O2 2_576 0.97 2.50 3.466(3) 173 yes
C20 H20A O2 1_555 0.93 2.32 2.903(3) 121 yes
C4 H4A Cg2 1_545 0.93 2.89 3.780(2) 160 yes
C6 H6A Cg4 1_545 0.93 2.70 3.6110(10) 169 yes
C16 H16A Cg3 2_677 0.93 2.63 3.549(2) 169 yes

loop_
_geom_torsion_atom_site_label_1
_geom_torsion_atom_site_label_2
_geom_torsion_atom_site_label_3
_geom_torsion_atom_site_label_4
_geom_torsion
C11 N2 C12 C20 9.1(3)
C11 N2 C12 C13 -170.84(19)
C10 O1 C9 C8 -2.2(3)
C10 O1 C9 C1 177.70(17)
C14 N3 C13 C17 0.1(3)
C14 N3 C13 C12 179.45(18)
C20 C12 C13 N3 -179.94(18)
N2 C12 C13 N3 0.0(3)
C20 C12 C13 C17 -0.6(3)
N2 C12 C13 C17 179.32(18)
C2 N1 C1 C5 1.1(3)
C2 N1 C1 C9 -178.9(2)
C8 C9 C1 N1 -177.6(2)
O1 C9 C1 N1 2.5(3)
C8 C9 C1 C5 2.4(3)
O1 C9 C1 C5 -177.47(18)
C12 N2 C11 O2 -3.4(4)
C12 N2 C11 C10 174.72(18)
N1 C1 C5 C6 178.3(2)
C9 C1 C5 C6 -1.7(3)
N1 C1 C5 C4 -1.4(3)
C9 C1 C5 C4 178.5(2)
O1 C9 C8 C7 178.4(2)
C1 C9 C8 C7 -1.5(3)
C9 O1 C10 C11 77.8(2)
O2 C11 C10 O1 -155.12(19)
N2 C11 C10 O1 26.6(3)
N3 C13 C17 C16 -0.2(3)
C12 C13 C17 C16 -179.4(2)
N3 C13 C17 C18 -179.9(2)
C12 C13 C17 C18 0.9(3)
C9 C8 C7 C6 -0.2(4)
N2 C12 C20 C19 -179.8(2)
C13 C12 C20 C19 0.2(3)
C13 N3 C14 C15 0.2(3)
C16 C15 C14 N3 -0.4(4)
C8 C7 C6 C5 0.9(4)
C4 C5 C6 C7 179.8(2)
C1 C5 C6 C7 0.1(4)
C1 N1 C2 C3 0.3(4)
C6 C5 C4 C3 -179.3(3)
C1 C5 C4 C3 0.5(4)
C5 C4 C3 C2 0.8(4)
N1 C2 C3 C4 -1.2(4)
C14 C15 C16 C17 0.4(4)
C13 C17 C16 C15 -0.1(4)
C18 C17 C16 C15 179.5(2)
C12 C20 C19 C18 0.1(4)
C20 C19 C18 C17 0.2(4)
C13 C17 C18 C19 -0.7(4)
C16 C17 C18 C19 179.7(2)

loop_
_cod_related_entry_id
_cod_related_entry_database
_cod_related_entry_code
1 ChemSpider 21127205
